data_7200061
loop_
_publ_author_name
'Kendrick, John'
'Gourlay, Matthew D.'
'Neumann, Marcus A.'
'Leusen, Frank J. J.'

_publ_section_title
;
 Predicting spontaneous racemate resolution using recent developments in
 crystal structure prediction
;
_journal_issue 11
_journal_name_full CrystEngComm
_journal_page_first 2391
_journal_page_last 2399
_journal_paper_doi 10.1039/b909038j
_journal_volume 11
_journal_year 2009
_space_group_IT_number 19
_symmetry_cell_setting orthorhombic
_symmetry_Int_Tables_number 19
_symmetry_space_group_name_Hall 'P 2ac 2ab'
_symmetry_space_group_name_H-M 'P 21 21 21'
_cell_angle_alpha 90.000000
_cell_angle_beta 90.000000
_cell_angle_gamma 90.000000
_cell_length_a 10.850589
_cell_length_b 9.748197
_cell_length_c 5.113054
_cell_volume 540.827
_cod_data_source_file 4HMO_enantiopure.cif
_cod_data_source_block 4HMO_E_19
_cod_original_sg_symbol_H-M 'P 2_1 2_1 2_1'
_cod_struct_determination_method theoretical
_cod_database_code 7200061

loop_
_symmetry_equiv_pos_site_id
_symmetry_equiv_pos_as_xyz
1 x,y,z
2 -x+1/2,-y,z+1/2
3 -x,y+1/2,-z+1/2
4 x+1/2,-y+1/2,-z

loop_
_atom_site_label
_atom_site_type_symbol
_atom_site_fract_x
_atom_site_fract_y
_atom_site_fract_z
C46 C 1.177069 0.298789 0.020783
C47 C 1.163630 0.157449 0.154025
O48 O 1.268508 0.147730 0.333690
C49 C 1.348877 0.250998 0.277103
N50 N 1.304200 0.331997 0.087794
O51 O 1.449468 0.261682 0.391740
C52 C 1.086414 0.407331 0.120218
O53 O 1.093253 0.426044 0.397251
H54 H 1.166343 0.289464 -0.191763
H55 H 1.033138 0.362050 0.481790
H56 H 1.170516 0.072123 0.015622
H57 H 1.348813 0.420360 0.026347
H58 H 1.106236 0.506388 0.027453
H59 H 1.079657 0.148161 0.270860
H60 H 0.992562 0.377175 0.062982
